data_2105383
loop_
_publ_author_name
'Loiseleur, H.'
'Faure, R.'
'Roubin, M.'
'Deloume, J.P.'

_publ_section_title
;
 Structure cristalline de la phase Ag9 Ga Se6-beta
;
_journal_name_full 'Acta Crystallographica B (24,1968-38,1982)'
_journal_page_first 3189
_journal_page_last 3193
_journal_paper_doi 10.1107/S0567740878010468
_journal_volume 34
_journal_year 1978
_chemical_formula_sum 'Ag9 Ga Se6'
_space_group_IT_number 198
_symmetry_space_group_name_Hall 'P 2ac 2ab 3'
_symmetry_space_group_name_H-M 'P 21 3'
_cell_angle_alpha 90
_cell_angle_beta 90
_cell_angle_gamma 90
_cell_formula_units_Z 4
_cell_length_a 11.126
_cell_length_b 11.126
_cell_length_c 11.126
_cell_volume 1377.264
_citation_journal_id_ASTM ACBCAR
_cod_data_source_file silver3-x_303.cif
_cod_data_source_block Ag9Ga1Se6
_cod_original_formula_sum 'Ag9 Ga1 Se6'
_cod_database_code 2105383

loop_
_symmetry_equiv_pos_as_xyz
x,y,z
-x+1/2,-y,z+1/2
x+1/2,-y+1/2,-z
-x,y+1/2,-z+1/2
z,x,y
-z+1/2,-x,y+1/2
z+1/2,-x+1/2,-y
-z,x+1/2,-y+1/2
y,z,x
y+1/2,-z+1/2,-x
-y,z+1/2,-x+1/2
-y+1/2,-z,x+1/2

loop_
_atom_site_label
_atom_site_type_symbol
_atom_site_fract_x
_atom_site_fract_y
_atom_site_fract_z
_atom_site_occupancy
_atom_site_U_iso_or_equiv
Se3 Se-2 0.2628 0.2628 0.2628 1 0.0
Ag2 Ag+1 0.2272 0.2308 0.0313 1 0.0
Ag3 Ag+1 -0.1692 0.0349 -0.1466 1 0.0
Se4 Se-2 0.3975 0.6232 0.3672 1 0.0
Se1 Se-2 0.0192 0.0192 0.0192 1 0.0
Ag1 Ag+1 -0.1727 0.0697 0.1378 1 0.0
Se2 Se-2 0.6304 0.6304 0.6304 1 0.0
Ga1 Ga+3 0.508 0.508 0.508 1 0.0
